data_7038789
loop_
_publ_author_name
'Le Fur, Mariane'
'Beyler, Maryline'
'Le Poul, Nicolas'
'Lima, Lu\'is M P'
'Le Mest, Yves'
'Delgado, Rita'
'Platas-Iglesias, Carlos'
'Patinec, V\'eronique'
'Tripier, Rapha\"el'

_publ_section_title
;
 Improving the stability and inertness of Cu(ii) and Cu(i) complexes with
 methylthiazolyl ligands by tuning the macrocyclic structure.
;
_journal_issue 17
_journal_name_full 'Dalton transactions (Cambridge, England : 2003)'
_journal_page_first 7406
_journal_page_last 7420
_journal_paper_doi 10.1039/c6dt00385k
_journal_volume 45
_journal_year 2016
_chemical_absolute_configuration unk
_chemical_formula_moiety
;
        C14 H18 N5 Cu 2+, (Cl O4 1-)2
;
_chemical_formula_sum 'C14 H20 Cl2 Cu N5 O8 S2'
_chemical_formula_weight 584.91
_chemical_name_common tacnthiazCu
_chemical_name_systematic no2thCu
_space_group_IT_number 4
_symmetry_cell_setting monoclinic
_symmetry_Int_Tables_number 4
_symmetry_space_group_name_Hall 'P 2yb'
_symmetry_space_group_name_H-M 'P 1 21 1'
_atom_sites_solution_hydrogens geom
_atom_sites_solution_primary direct
_atom_sites_solution_secondary difmap
_audit_creation_date 2014-05-30T13:05:52-00:00
_audit_creation_method 'WinGX routine CIF_UPDATE'
_audit_update_record
;
2015-11-27 deposited with the CCDC.
2016-03-15 downloaded from the CCDC.
;
_cell_angle_alpha 90
_cell_angle_beta 94.783(9)
_cell_angle_gamma 90
_cell_formula_units_Z 8
_cell_length_a 14.7846(14)
_cell_length_b 11.3421(11)
_cell_length_c 26.747(2)
_cell_measurement_temperature 170(2)
_cell_measurement_theta_max 18.82
_cell_measurement_theta_min 2.64
_cell_volume 4469.5(7)
_computing_cell_refinement
;
        CrysAlis RED, Oxford Diffraction Ltd.,
        Version 1.171.33.52 (release 06-11-2009 CrysAlis171 .NET)
        (compiled Nov  6 2009,16:24:50)
;
_computing_data_collection
;
        CrysAlis CCD, Oxford Diffraction Ltd.,
        Version 1.171.33.52 (release 06-11-2009 CrysAlis171 .NET)
        (compiled Nov  6 2009,16:24:50)
;
_computing_data_reduction
;
        CrysAlis RED, Oxford Diffraction Ltd.,
        Version 1.171.33.52 (release 06-11-2009 CrysAlis171 .NET)
        (compiled Nov  6 2009,16:24:50)
;
_computing_molecular_graphics
;
        ORTEP3 for Windows (Farrugia, 1997)
        MERCURY  (Bruno et al., 2002)
;
_computing_publication_material
;
        WinGX (Farrugia, 1999)
        PLATON (Spek, 1990-2003)
        enCIFer (Allen et al., 2004)
;
_computing_structure_refinement 'SHELXL-97 (Sheldrick, 2008)'
_computing_structure_solution 'SIR-92 (Altomare et al., 1992)'
_diffrn_ambient_temperature 170(2)
_diffrn_detector 'CCD plate'
_diffrn_detector_area_resol_mean 8.3622
_diffrn_measured_fraction_theta_full 0.996
_diffrn_measured_fraction_theta_max 0.996
_diffrn_measurement_device 'Kappa-geometry diffractometer'
_diffrn_measurement_device_type 'Xcalibur, Sapphire2, large Be window'
_diffrn_measurement_method '\w scans'
_diffrn_orient_matrix_UB_11 0.0441095677
_diffrn_orient_matrix_UB_12 -0.007068856
_diffrn_orient_matrix_UB_13 0.0122234177
_diffrn_orient_matrix_UB_21 0.0192896263
_diffrn_orient_matrix_UB_22 0.0145899059
_diffrn_orient_matrix_UB_23 -0.0226148596
_diffrn_orient_matrix_UB_31 0.000521028
_diffrn_orient_matrix_UB_32 0.0603786734
_diffrn_orient_matrix_UB_33 0.0069041282
_diffrn_radiation_monochromator graphite
_diffrn_radiation_probe x-ray
_diffrn_radiation_type MoK\a
_diffrn_radiation_wavelength 0.71073
_diffrn_reflns_av_R_equivalents 0.0802
_diffrn_reflns_av_unetI/netI 0.1776
_diffrn_reflns_limit_h_max 17
_diffrn_reflns_limit_h_min -17
_diffrn_reflns_limit_k_max 13
_diffrn_reflns_limit_k_min -9
_diffrn_reflns_limit_l_max 31
_diffrn_reflns_limit_l_min -30
_diffrn_reflns_number 31201
_diffrn_reflns_theta_full 25.03
_diffrn_reflns_theta_max 25.03
_diffrn_reflns_theta_min 3.14
_diffrn_source 'sealed X-ray tube'
_exptl_absorpt_coefficient_mu 1.455
_exptl_absorpt_correction_T_max 0.8681
_exptl_absorpt_correction_T_min 0.8012
_exptl_absorpt_correction_type multi-scan
_exptl_absorpt_process_details
;
        CrysAlis RED, Oxford Diffraction Ltd.,
        Version 1.171.33.52 (release 06-11-2009 CrysAlis171 .NET)
        (compiled Nov  6 2009,16:24:50)
        Empirical absorption correction using spherical harmonics,
        implemented in SCALE3 ABSPACK scaling algorithm.
;
_exptl_crystal_colour 'dark blue'
_exptl_crystal_density_diffrn 1.738
_exptl_crystal_density_method 'not measured'
_exptl_crystal_description 'truncated triangular prism'
_exptl_crystal_F_000 2384
_exptl_crystal_size_max 0.42
_exptl_crystal_size_mid 0.29
_exptl_crystal_size_min 0.06
_refine_diff_density_max 0.408
_refine_diff_density_min -0.39
_refine_diff_density_rms 0.071
_refine_ls_abs_structure_details 'Flack H D (1983), Acta Cryst. A39, 876-881'
_refine_ls_abs_structure_Flack 0.49(6)
_refine_ls_extinction_method none
_refine_ls_goodness_of_fit_ref 0.79
_refine_ls_hydrogen_treatment constr
_refine_ls_matrix_type full
_refine_ls_number_parameters 1138
_refine_ls_number_reflns 11672
_refine_ls_number_restraints 1306
_refine_ls_restrained_S_all 0.936
_refine_ls_R_factor_all 0.1627
_refine_ls_R_factor_gt 0.0526
_refine_ls_shift/su_max 0.039
_refine_ls_shift/su_mean 0.007
_refine_ls_structure_factor_coef Fsqd
_refine_ls_weighting_details 'calc w=1/[\s^2^(Fo^2^)+(0.0385P)^2^+0.0000P] where P=(Fo^2^+2Fc^2^)/3'
_refine_ls_weighting_scheme calc
_refine_ls_wR_factor_gt 0.0897
_refine_ls_wR_factor_ref 0.1176
_reflns_number_gt 3913
_reflns_number_total 11672
_reflns_threshold_expression >2\s(I)
_cod_data_source_file c6dt00385k2.cif
_cod_data_source_block mlf36-c0
_cod_depositor_comments
;
The following automatic conversions were performed:

'_diffrn_radiation_probe' value 'X-ray' changed to 'x-ray' according
to
/usr/data/users/saulius/crontab/automatic-downloads/rss-feeds/RSC/lib/dictionaries/cif_core.dic
dictionary named 'cif_core.dic' version 2.4.2 from 2011-04-26.

Automatic conversion script
Id: cif_fix_values 4268 2015-11-12 08:31:59Z antanas 

 Adding full bibliography for 7038789--7038792.cif.

The following automatic conversions were performed:

data name '_iucr_refine_instruction_details' was replaced with
'_iucr_refine_instructions_details' as specified in the replacement
file 'data/replacement-values/replacement_tags.lst'.

Automatic conversion script
Id: cif_correct_tags 9268 2022-04-12 08:56:07Z antanas 
;
_cod_original_sg_symbol_Hall P2yb
_cod_original_sg_symbol_H-M P21
_cod_database_code 7038789

loop_
_symmetry_equiv_pos_as_xyz
'x, y, z'
'-x, y+1/2, -z'

loop_
_atom_site_label
_atom_site_type_symbol
_atom_site_fract_x
_atom_site_fract_y
_atom_site_fract_z
_atom_site_U_iso_or_equiv
_atom_site_adp_type
_atom_site_occupancy
_atom_site_symmetry_multiplicity
_atom_site_calc_flag
_atom_site_refinement_flags
_atom_site_disorder_assembly
_atom_site_disorder_group
C1 C 0.438(2) 0.010(2) 0.2077(9) 0.116(9) Uani 1 1 d U . .
H1A H 0.3877 -0.0357 0.2209 0.139 Uiso 1 1 calc R . .
H1B H 0.4913 0.0035 0.2324 0.139 Uiso 1 1 calc R . .
C2 C 0.4110(17) 0.133(2) 0.2027(8) 0.097(7) Uani 1 1 d U . .
H2A H 0.4292 0.1739 0.2346 0.116 Uiso 1 1 calc R . .
H2B H 0.344 0.137 0.1972 0.116 Uiso 1 1 calc R . .
C3 C 0.5456(19) 0.247(3) 0.1749(11) 0.111(9) Uani 1 1 d U . .
H3A H 0.541 0.3343 0.1741 0.133 Uiso 1 1 calc R . .
H3B H 0.5624 0.2244 0.2102 0.133 Uiso 1 1 calc R . .
C4 C 0.6119(18) 0.218(2) 0.1491(10) 0.131(10) Uani 1 1 d U . .
H4A H 0.6686 0.2216 0.1715 0.158 Uiso 1 1 calc R . .
H4B H 0.6166 0.2777 0.1226 0.158 Uiso 1 1 calc R . .
C5 C 0.6308(15) -0.020(3) 0.1499(9) 0.110(8) Uani 1 1 d U . .
H5A H 0.6699 -0.0678 0.1293 0.132 Uiso 1 1 calc R . .
H5B H 0.6675 0.0011 0.1812 0.132 Uiso 1 1 calc R . .
C6 C 0.5626(15) -0.0872(17) 0.1617(10) 0.099(8) Uani 1 1 d U . .
H6A H 0.5781 -0.1138 0.1966 0.118 Uiso 1 1 calc R . .
H6B H 0.5637 -0.1583 0.1403 0.118 Uiso 1 1 calc R . .
C7 C 0.3960(18) -0.138(2) 0.1432(9) 0.072(6) Uani 1 1 d U . .
H7A H 0.3356 -0.12 0.1547 0.087 Uiso 1 1 calc R . .
H7B H 0.4168 -0.2146 0.1582 0.087 Uiso 1 1 calc R . .
C8 C 0.3900(15) -0.1461(19) 0.0852(8) 0.044(5) Uani 1 1 d U A .
C9A C 0.350(4) -0.164(4) -0.0018(11) 0.069(9) Uiso 0.5 1 d PDU A 1
H9A H 0.3171 -0.178 -0.0334 0.083 Uiso 0.5 1 calc PR A 1
C10A C 0.408(5) -0.070(4) 0.0089(10) 0.050(7) Uiso 0.5 1 d PDU A 1
H10A H 0.4343 -0.0229 -0.0154 0.06 Uiso 0.5 1 calc PR A 1
C9B C 0.368(4) -0.176(4) -0.0025(12) 0.069(9) Uiso 0.5 1 d PDU A 2
H9B H 0.3642 -0.208 -0.0354 0.083 Uiso 0.5 1 calc PR A 2
C10B C 0.395(5) -0.061(4) 0.0096(10) 0.050(7) Uiso 0.5 1 d PDU A 2
H10B H 0.3952 0.0027 -0.0133 0.06 Uiso 0.5 1 calc PR A 2
C11 C 0.3911(16) 0.2903(18) 0.1428(8) 0.055(5) Uani 1 1 d U . .
H11A H 0.41 0.3652 0.1595 0.066 Uiso 1 1 calc R . .
H11B H 0.3288 0.2717 0.1513 0.066 Uiso 1 1 calc R . .
C12 C 0.3921(17) 0.303(2) 0.0886(9) 0.054(6) Uani 1 1 d U A .
C13 C 0.3638(12) 0.349(2) 0.0009(9) 0.067(6) Uani 1 1 d U A .
H13 H 0.349 0.3761 -0.0323 0.08 Uiso 1 1 calc R . .
C14 C 0.4102(14) 0.2398(17) 0.0153(7) 0.044(4) Uani 1 1 d U A .
H14 H 0.4313 0.1865 -0.0086 0.052 Uiso 1 1 calc R . .
N1 N 0.4607(14) -0.0449(16) 0.1589(7) 0.057(4) Uani 1 1 d U . .
N2 N 0.4515(14) 0.1979(16) 0.1603(7) 0.055(4) Uani 1 1 d U . .
N3 N 0.6067(9) 0.088(2) 0.1226(6) 0.067(4) Uani 1 1 d U . .
N4 N 0.4224(13) -0.0554(15) 0.0607(7) 0.052(5) Uani 1 1 d DU . .
N5 N 0.4217(11) 0.2193(16) 0.0667(6) 0.043(4) Uani 1 1 d U . .
S1 S 0.3446(6) -0.2484(6) 0.0492(3) 0.079(2) Uani 1 1 d DU . .
S2 S 0.3409(5) 0.4177(6) 0.0550(3) 0.079(2) Uani 1 1 d U . .
Cu1 Cu 0.45893(15) 0.0823(3) 0.10506(8) 0.0421(6) Uani 1 1 d U A .
C21 C 1.0876(13) 0.567(2) 0.0794(8) 0.077(6) Uani 1 1 d U . .
H21A H 1.1431 0.5593 0.1026 0.093 Uiso 1 1 calc R . .
H21B H 1.1037 0.5479 0.0452 0.093 Uiso 1 1 calc R . .
C22 C 1.0563(18) 0.6788(19) 0.0806(10) 0.138(11) Uani 1 1 d U . .
H22A H 1.0606 0.7112 0.0465 0.165 Uiso 1 1 calc R . .
H22B H 1.1008 0.7231 0.1031 0.165 Uiso 1 1 calc R . .
C23 C 0.904(2) 0.727(2) 0.0544(9) 0.200(16) Uani 1 1 d U . .
H23A H 0.872 0.8017 0.061 0.24 Uiso 1 1 calc R . .
H23B H 0.9408 0.7442 0.026 0.24 Uiso 1 1 calc R . .
C24 C 0.8417(16) 0.656(2) 0.0366(9) 0.089(7) Uani 1 1 d U . .
H24A H 0.8556 0.6334 0.0024 0.106 Uiso 1 1 calc R . .
H24B H 0.7836 0.7003 0.0334 0.106 Uiso 1 1 calc R . .
C25 C 0.8686(14) 0.4334(19) 0.0504(9) 0.094(7) Uani 1 1 d U . .
H25A H 0.8465 0.4247 0.0146 0.113 Uiso 1 1 calc R . .
H25B H 0.8428 0.3667 0.0683 0.113 Uiso 1 1 calc R . .
C26 C 0.9727(15) 0.413(3) 0.0533(9) 0.123(10) Uani 1 1 d U . .
H26A H 0.986 0.3276 0.0579 0.147 Uiso 1 1 calc R . .
H26B H 0.997 0.4387 0.0217 0.147 Uiso 1 1 calc R . .
C27 C 1.0572(16) 0.385(2) 0.1310(9) 0.081(7) Uani 1 1 d U . .
H27A H 1.0771 0.3154 0.1122 0.098 Uiso 1 1 calc R . .
H27B H 1.1101 0.417 0.1517 0.098 Uiso 1 1 calc R . .
C28 C 0.9892(13) 0.3542(18) 0.1606(7) 0.047(5) Uani 1 1 d U . .
C29 C 0.8833(19) 0.259(2) 0.2135(8) 0.078(8) Uani 1 1 d U . .
H29 H 0.8488 0.2106 0.2336 0.094 Uiso 1 1 calc R . .
C30 C 0.8606(16) 0.364(2) 0.2020(8) 0.072(7) Uani 1 1 d U . .
H30 H 0.8076 0.3997 0.2128 0.087 Uiso 1 1 calc R . .
C31 C 0.9850(15) 0.8083(16) 0.1293(7) 0.048(5) Uani 1 1 d U . .
H31A H 0.9743 0.884 0.1114 0.057 Uiso 1 1 calc R . .
H31B H 1.0495 0.8056 0.1426 0.057 Uiso 1 1 calc R . .
C32 C 0.9261(17) 0.8009(19) 0.1712(8) 0.057(6) Uani 1 1 d U . .
C33 C 0.8447(14) 0.8035(19) 0.2469(7) 0.057(5) Uani 1 1 d U . .
H33 H 0.8171 0.8218 0.2768 0.068 Uiso 1 1 calc R . .
C34 C 0.8481(17) 0.685(2) 0.2245(8) 0.079(7) Uani 1 1 d U . .
H34 H 0.822 0.6154 0.2369 0.095 Uiso 1 1 calc R . .
N21 N 1.0148(12) 0.4786(14) 0.0950(6) 0.053(3) Uani 1 1 d U . .
N22 N 0.9659(13) 0.7119(15) 0.0952(6) 0.057(4) Uani 1 1 d U . .
N23 N 0.8266(12) 0.5383(16) 0.0678(7) 0.085(5) Uani 1 1 d U . .
N24 N 0.9203(12) 0.4226(16) 0.1717(7) 0.056(4) Uani 1 1 d U . .
N25 N 0.8965(12) 0.6923(16) 0.1817(6) 0.053(4) Uani 1 1 d U . .
S21 S 0.9815(5) 0.2132(7) 0.1899(3) 0.087(2) Uani 1 1 d U . .
S22 S 0.8965(5) 0.9014(6) 0.2120(2) 0.068(2) Uani 1 1 d U . .
Cu21 Cu 0.92522(16) 0.5710(2) 0.13248(9) 0.0471(7) Uani 1 1 d U . .
C41 C -0.0385(15) -0.013(2) 0.4392(8) 0.090(6) Uani 1 1 d DU . .
H41A H -0.0118 -0.001 0.474 0.108 Uiso 1 1 calc R . .
H41B H -0.0851 -0.0761 0.4393 0.108 Uiso 1 1 calc R . .
C42 C -0.0809(12) 0.103(2) 0.4170(7) 0.071(5) Uani 1 1 d DU . .
H42A H -0.116 0.0843 0.3848 0.085 Uiso 1 1 calc R . .
H42B H -0.1242 0.1332 0.4402 0.085 Uiso 1 1 calc R . .
C43 C 0.0380(15) 0.240(2) 0.4551(8) 0.078(6) Uani 1 1 d DU . .
H43A H 0.0309 0.3272 0.4555 0.093 Uiso 1 1 calc R . .
H43B H 0.0085 0.2099 0.4844 0.093 Uiso 1 1 calc R . .
C44 C 0.1212(18) 0.220(3) 0.4634(8) 0.114(10) Uani 1 1 d U . .
H44A H 0.1335 0.2023 0.4995 0.137 Uiso 1 1 calc R . .
H44B H 0.1545 0.2933 0.4566 0.137 Uiso 1 1 calc R . .
C45 C 0.1664(17) 0.034(2) 0.4639(8) 0.094(7) Uani 1 1 d U . .
H45A H 0.1349 0.0506 0.4943 0.113 Uiso 1 1 calc R . .
H45B H 0.2313 0.0209 0.4745 0.113 Uiso 1 1 calc R . .
C46 C 0.1245(16) -0.084(2) 0.4376(8) 0.099(6) Uani 1 1 d DU . .
H46A H 0.1672 -0.1184 0.4149 0.119 Uiso 1 1 calc R . .
H46B H 0.1123 -0.1438 0.4632 0.119 Uiso 1 1 calc R . .
C47 C 0.0201(18) -0.147(2) 0.3686(9) 0.088(7) Uani 1 1 d U . .
H47A H 0.0423 -0.2218 0.3845 0.106 Uiso 1 1 calc R . .
H47B H -0.0447 -0.1572 0.3568 0.106 Uiso 1 1 calc R . .
C48 C 0.0739(14) -0.1170(19) 0.3259(7) 0.040(4) Uani 1 1 d DU . .
C49 C 0.1580(18) -0.121(2) 0.2557(8) 0.091(8) Uani 1 1 d U . .
H49 H 0.1924 -0.1345 0.2278 0.11 Uiso 1 1 calc R . .
C50 C 0.1456(13) -0.0256(19) 0.2733(7) 0.055(5) Uani 1 1 d DU . .
H50 H 0.1688 0.0428 0.2584 0.066 Uiso 1 1 calc R . .
C51 C -0.0594(16) 0.280(2) 0.3720(8) 0.066(5) Uani 1 1 d U . .
H51A H -0.0848 0.3471 0.39 0.079 Uiso 1 1 calc R . .
H51B H -0.1096 0.242 0.3511 0.079 Uiso 1 1 calc R . .
C52 C 0.0148(17) 0.3266(17) 0.3373(9) 0.074(6) Uani 1 1 d DU . .
C53 C 0.1134(17) 0.412(2) 0.2862(9) 0.073(6) Uani 1 1 d U . .
H53 H 0.1449 0.4596 0.264 0.088 Uiso 1 1 calc R . .
C54 C 0.1416(17) 0.295(2) 0.3027(7) 0.072(6) Uani 1 1 d DU . .
H54 H 0.194 0.2542 0.2937 0.086 Uiso 1 1 calc R . .
N41 N 0.0315(12) -0.0454(17) 0.4064(7) 0.065(4) Uani 1 1 d U . .
N42 N -0.0183(10) 0.1955(17) 0.4081(6) 0.056(4) Uani 1 1 d U . .
N43 N 0.1593(8) 0.1246(18) 0.4351(5) 0.056(4) Uani 1 1 d U . .
N44 N 0.0982(12) -0.0151(15) 0.3150(5) 0.041(4) Uani 1 1 d U . .
N45 N 0.0804(14) 0.2537(16) 0.3332(6) 0.059(5) Uani 1 1 d U . .
S41 S 0.1055(6) -0.2288(6) 0.2873(3) 0.078(2) Uani 1 1 d U . .
S42 S 0.0213(6) 0.4514(6) 0.3105(3) 0.089(2) Uani 1 1 d U . .
Cu41 Cu 0.07352(16) 0.0994(3) 0.36787(7) 0.0456(8) Uani 1 1 d U . .
C61 C 0.443(2) 0.0326(19) 0.7083(8) 0.114(9) Uani 1 1 d U . .
H61A H 0.3945 -0.0063 0.7256 0.137 Uiso 1 1 calc R . .
H61B H 0.4995 0.0286 0.731 0.137 Uiso 1 1 calc R . .
C62 C 0.421(2) 0.148(2) 0.7010(7) 0.098(8) Uani 1 1 d U . .
H62A H 0.4381 0.1905 0.7326 0.118 Uiso 1 1 calc R . .
H62B H 0.3537 0.1525 0.6952 0.118 Uiso 1 1 calc R . .
C63 C 0.5466(17) 0.249(2) 0.6753(11) 0.110(9) Uani 1 1 d U . .
H63A H 0.5499 0.3356 0.6714 0.132 Uiso 1 1 calc R . .
H63B H 0.5576 0.2312 0.7115 0.132 Uiso 1 1 calc R . .
C64 C 0.6135(17) 0.201(3) 0.6517(12) 0.157(13) Uani 1 1 d U . .
H64A H 0.6649 0.1881 0.6773 0.188 Uiso 1 1 calc R . .
H64B H 0.6335 0.2612 0.6283 0.188 Uiso 1 1 calc R . .
C65 C 0.6213(15) 0.005(3) 0.6578(10) 0.115(8) Uani 1 1 d U . .
H65A H 0.6419 0.0481 0.689 0.138 Uiso 1 1 calc R . .
H65B H 0.6732 -0.0423 0.6481 0.138 Uiso 1 1 calc R . .
C66 C 0.5511(17) -0.0730(18) 0.6689(10) 0.090(7) Uani 1 1 d U . .
H66A H 0.5646 -0.0999 0.704 0.108 Uiso 1 1 calc R . .
H66B H 0.5551 -0.1431 0.6472 0.108 Uiso 1 1 calc R . .
C67 C 0.3890(17) -0.129(2) 0.6480(7) 0.058(6) Uani 1 1 d U . .
H67A H 0.4092 -0.2055 0.6629 0.07 Uiso 1 1 calc R . .
H67B H 0.3285 -0.1101 0.6591 0.07 Uiso 1 1 calc R . .
C68 C 0.3850(15) -0.1352(18) 0.5912(7) 0.038(5) Uani 1 1 d U . .
C69 C 0.3646(18) -0.1733(16) 0.5007(8) 0.075(8) Uani 1 1 d U . .
H69 H 0.3496 -0.2024 0.4678 0.09 Uiso 1 1 calc R . .
C70 C 0.4042(16) -0.078(2) 0.5101(7) 0.059(6) Uani 1 1 d U . .
H70 H 0.4218 -0.0272 0.4844 0.071 Uiso 1 1 calc R . .
C71 C 0.4044(17) 0.3131(18) 0.6387(8) 0.052(5) Uani 1 1 d U . .
H71A H 0.3438 0.3108 0.6518 0.063 Uiso 1 1 calc R . .
H71B H 0.434 0.3883 0.6494 0.063 Uiso 1 1 calc R . .
C72 C 0.3948(16) 0.3070(19) 0.5851(8) 0.045(5) Uani 1 1 d U . .
C73 C 0.3622(16) 0.338(2) 0.4959(8) 0.055(6) Uani 1 1 d U . .
H73 H 0.3466 0.3616 0.4622 0.066 Uiso 1 1 calc R . .
C74 C 0.4026(16) 0.238(2) 0.5094(8) 0.050(6) Uani 1 1 d U . .
H74 H 0.4195 0.1824 0.4851 0.06 Uiso 1 1 calc R . .
N61 N 0.4567(14) -0.0323(16) 0.6638(6) 0.048(4) Uani 1 1 d U . .
N62 N 0.4598(14) 0.2131(16) 0.6595(6) 0.052(4) Uani 1 1 d U . .
N63 N 0.6015(10) 0.085(2) 0.6217(5) 0.060(4) Uani 1 1 d U . .
N64 N 0.4209(11) -0.0506(13) 0.5601(5) 0.035(4) Uani 1 1 d U . .
N65 N 0.4189(12) 0.2164(14) 0.5596(6) 0.039(4) Uani 1 1 d U . .
S61 S 0.3403(6) -0.2468(6) 0.5549(3) 0.078(2) Uani 1 1 d U . .
S62 S 0.3417(5) 0.4217(6) 0.5482(2) 0.067(2) Uani 1 1 d U . .
Cu61 Cu 0.45824(15) 0.0889(2) 0.60472(7) 0.0362(6) Uani 1 1 d U . .
O1 O 0.0961(10) 0.1059(16) 0.0856(5) 0.154(8) Uani 1 1 d DU . .
O2 O 0.1763(12) -0.0545(11) 0.1107(10) 0.244(12) Uani 1 1 d DU . .
O3 O 0.2448(10) 0.102(2) 0.0899(5) 0.165(8) Uani 1 1 d DU . .
O4 O 0.1785(9) 0.109(2) 0.1615(5) 0.181(9) Uani 1 1 d DU . .
Cl1 Cl 0.1710(4) 0.0632(7) 0.1140(2) 0.077(2) Uani 1 1 d DU . .
O5A O 0.7608(19) 0.084(4) 0.0179(8) 0.195(17) Uiso 0.5 1 d PDU B 1
O6A O 0.9059(11) 0.080(2) 0.0488(8) 0.094(8) Uiso 0.5 1 d PDU B 1
O7A O 0.804(2) 0.194(2) 0.0884(11) 0.103(13) Uiso 0.5 1 d PDU B 1
O8A O 0.802(2) -0.009(2) 0.0926(11) 0.141(14) Uiso 0.5 1 d PDU B 1
Cl2 Cl 0.8177(4) 0.0877(7) 0.0612(2) 0.0788(18) Uani 1 1 d DU B 1
O5B O 0.7243(8) 0.0839(16) 0.0400(5) 0.023(4) Uiso 0.5 1 d PD C 2
O6B O 0.8626(15) 0.171(2) 0.0326(8) 0.098(10) Uiso 0.5 1 d PD D 2
O7B O 0.8260(18) 0.108(3) 0.1110(6) 0.132(11) Uiso 0.5 1 d PD E 2
O8B O 0.853(3) -0.023(2) 0.0492(15) 0.27(3) Uiso 0.5 1 d PD F 2
O9 O 0.5392(11) 0.545(3) 0.1119(11) 0.323(16) Uani 1 1 d DU . .
O10 O 0.6769(12) 0.4868(13) 0.1342(10) 0.218(12) Uani 1 1 d DU . .
O11 O 0.6514(13) 0.6709(12) 0.1071(5) 0.145(7) Uani 1 1 d DU . .
O12 O 0.601(2) 0.609(2) 0.1790(5) 0.295(14) Uani 1 1 d DU . .
Cl3 Cl 0.6212(4) 0.5794(7) 0.1347(2) 0.0825(19) Uani 1 1 d DU . .
O13 O 0.2962(14) 0.4767(14) 0.2132(8) 0.180(10) Uani 1 1 d DU . .
O14 O 0.3370(12) 0.6684(16) 0.2218(5) 0.167(9) Uani 1 1 d DU . .
O15 O 0.1853(8) 0.6125(16) 0.2038(6) 0.118(6) Uani 1 1 d DU . .
O16 O 0.2851(8) 0.6066(18) 0.1466(4) 0.136(7) Uani 1 1 d DU . .
Cl4 Cl 0.2774(4) 0.5890(7) 0.1977(2) 0.0683(17) Uani 1 1 d DU . .
O17 O 0.8175(8) 0.0554(14) 0.2953(4) 0.083(5) Uani 1 1 d DU . .
O18 O 0.7018(12) 0.1856(11) 0.2765(5) 0.094(5) Uani 1 1 d DU . .
O19 O 0.6746(10) -0.0164(13) 0.2808(6) 0.108(5) Uani 1 1 d DU . .
O20 O 0.7088(10) 0.1015(16) 0.3539(3) 0.105(6) Uani 1 1 d DU . .
Cl5 Cl 0.7251(4) 0.0796(7) 0.30395(16) 0.0651(17) Uani 1 1 d DU . .
O21 O 0.3210(13) -0.0051(15) 0.3649(8) 0.200(10) Uani 1 1 d DU . .
O22 O 0.3511(13) 0.1821(13) 0.3915(6) 0.147(7) Uani 1 1 d DU . .
O23 O 0.4578(11) 0.052(2) 0.3902(9) 0.264(13) Uani 1 1 d DU . .
O24 O 0.388(2) 0.107(2) 0.3187(4) 0.274(14) Uani 1 1 d DU . .
Cl6 Cl 0.3789(4) 0.0872(6) 0.36597(16) 0.0586(15) Uani 1 1 d DU . .
O25A O 0.7907(14) -0.0325(13) 0.5878(7) 0.090(8) Uiso 0.7 1 d PDU G 1
O26A O 0.8838(12) 0.0411(19) 0.5357(7) 0.107(7) Uiso 0.7 1 d PDU G 1
O27A O 0.7371(11) 0.106(2) 0.5373(8) 0.107(7) Uiso 0.7 1 d PDU G 1
O28A O 0.8429(10) 0.1391(14) 0.6065(5) 0.064(5) Uiso 0.7 1 d PDU G 1
Cl7A Cl 0.8179(3) 0.0781(6) 0.56373(17) 0.0221(13) Uiso 0.7 1 d PDU G 1
O25B O 0.846(2) 0.187(3) 0.5223(11) 0.079(12) Uiso 0.3 1 d PDU H 2
O26B O 0.894(3) 0.023(3) 0.5642(15) 0.107(7) Uiso 0.3 1 d PDU H 2
O27B O 0.742(2) 0.046(3) 0.5427(17) 0.107(7) Uiso 0.3 1 d PDU H 2
O28B O 0.808(3) 0.163(3) 0.6029(12) 0.064(5) Uiso 0.3 1 d PDU H 2
Cl7B Cl 0.823(2) 0.105(3) 0.5581(11) 0.37(3) Uiso 0.3 1 d PDU H 2
O29 O 0.0945(7) 0.1079(19) 0.5849(5) 0.165(9) Uani 1 1 d DU . .
O30 O 0.2534(7) 0.0888(17) 0.5911(6) 0.117(6) Uani 1 1 d DU . .
O31 O 0.1806(14) 0.2157(14) 0.6397(7) 0.160(7) Uani 1 1 d DU . .
O32 O 0.1714(14) 0.0314(18) 0.6544(6) 0.194(10) Uani 1 1 d DU . .
Cl8 Cl 0.1749(3) 0.1094(7) 0.6131(2) 0.072(2) Uani 1 1 d DU . .

loop_
_atom_site_aniso_label
_atom_site_aniso_U_11
_atom_site_aniso_U_22
_atom_site_aniso_U_33
_atom_site_aniso_U_23
_atom_site_aniso_U_13
_atom_site_aniso_U_12
C1 0.22(3) 0.072(11) 0.061(10) 0.008(8) 0.020(14) 0.004(15)
C2 0.130(16) 0.112(15) 0.056(10) 0.019(9) 0.048(12) 0.069(14)
C3 0.086(13) 0.12(2) 0.13(2) -0.062(15) -0.026(11) -0.003(11)
C4 0.118(16) 0.170(16) 0.11(2) -0.077(16) 0.051(15) -0.131(17)
C5 0.059(10) 0.212(19) 0.065(15) 0.051(15) 0.031(12) 0.066(12)
C6 0.080(11) 0.024(10) 0.18(2) -0.014(10) -0.081(12) 0.022(9)
C7 0.075(14) 0.076(14) 0.067(9) 0.018(9) 0.005(13) -0.027(13)
C8 0.033(13) 0.041(10) 0.054(9) 0.010(8) -0.021(10) -0.004(10)
C11 0.065(13) 0.038(10) 0.065(9) -0.014(7) 0.031(11) 0.010(10)
C12 0.061(17) 0.042(11) 0.062(8) 0.009(8) 0.014(12) 0.008(11)
C13 0.019(11) 0.110(17) 0.070(9) 0.026(9) -0.006(10) 0.023(11)
C14 0.033(11) 0.040(10) 0.053(8) -0.003(7) -0.022(9) -0.018(8)
N1 0.069(9) 0.041(8) 0.059(8) -0.004(6) -0.002(9) -0.009(8)
N2 0.065(9) 0.048(8) 0.051(7) -0.008(6) -0.004(8) 0.008(8)
N3 0.023(6) 0.106(12) 0.071(11) -0.014(9) -0.003(6) -0.001(8)
N4 0.059(12) 0.042(8) 0.057(8) -0.006(7) 0.010(9) -0.019(8)
N5 0.035(10) 0.054(7) 0.043(7) 0.001(6) 0.021(7) 0.008(8)
S1 0.082(6) 0.035(4) 0.117(6) -0.017(4) -0.006(5) -0.020(4)
S2 0.076(6) 0.055(5) 0.102(6) 0.007(4) -0.011(5) 0.026(4)
Cu1 0.0299(12) 0.0419(15) 0.0540(13) -0.0079(15) -0.0007(11) -0.0011(16)
C21 0.046(11) 0.109(13) 0.079(14) 0.044(13) 0.018(9) 0.000(9)
C22 0.172(17) 0.057(10) 0.21(3) -0.064(14) 0.159(18) -0.076(12)
C23 0.35(3) 0.10(2) 0.12(2) 0.075(14) -0.18(2) -0.076(19)
C24 0.056(15) 0.103(13) 0.101(15) 0.002(11) -0.027(11) 0.039(12)
C25 0.055(10) 0.072(11) 0.16(2) -0.060(13) 0.021(11) -0.031(10)
C26 0.054(11) 0.19(3) 0.118(17) -0.101(16) -0.006(12) -0.007(12)
C27 0.072(16) 0.049(13) 0.128(18) 0.034(12) 0.038(11) 0.030(10)
C28 0.030(10) 0.062(10) 0.046(12) 0.021(9) -0.012(7) -0.006(8)
C29 0.135(19) 0.075(14) 0.030(13) 0.019(12) 0.044(14) -0.009(13)
C30 0.074(15) 0.050(12) 0.099(18) -0.008(11) 0.047(13) -0.044(9)
C31 0.081(15) 0.028(8) 0.033(9) 0.012(6) -0.002(7) 0.004(8)
C32 0.089(18) 0.042(8) 0.042(11) 0.016(7) 0.011(10) -0.002(11)
C33 0.052(14) 0.070(12) 0.048(11) -0.003(9) 0.009(9) -0.002(11)
C34 0.12(2) 0.068(10) 0.055(13) 0.011(10) 0.041(12) -0.022(14)
N21 0.080(9) 0.048(8) 0.031(7) 0.005(6) 0.007(6) -0.004(7)
N22 0.099(11) 0.040(7) 0.030(7) 0.011(5) -0.007(6) -0.003(7)
N23 0.097(11) 0.069(10) 0.083(11) -0.027(7) -0.024(10) 0.014(7)
N24 0.038(10) 0.055(7) 0.078(11) 0.016(8) 0.017(8) -0.021(7)
N25 0.063(13) 0.051(7) 0.047(8) -0.006(7) 0.012(7) -0.019(9)
S21 0.086(6) 0.062(5) 0.112(6) 0.019(4) 0.004(5) -0.011(4)
S22 0.097(6) 0.046(4) 0.064(5) 0.001(3) 0.014(4) 0.013(4)
Cu21 0.0462(15) 0.0387(17) 0.0574(14) 0.0039(15) 0.0113(12) -0.0072(16)
C41 0.099(14) 0.113(13) 0.065(12) 0.017(10) 0.049(11) 0.018(11)
C42 0.025(10) 0.132(15) 0.058(12) 0.018(12) 0.015(8) 0.003(8)
C43 0.083(14) 0.092(16) 0.060(11) -0.045(10) 0.016(10) 0.016(11)
C44 0.105(16) 0.18(2) 0.049(12) -0.046(12) -0.054(13) 0.035(18)
C45 0.068(15) 0.170(16) 0.044(11) 0.004(10) 0.003(10) 0.026(14)
C46 0.142(15) 0.099(11) 0.057(12) 0.024(9) 0.013(10) 0.077(12)
C47 0.104(19) 0.057(11) 0.111(15) -0.014(10) 0.059(11) -0.015(13)
C48 0.035(12) 0.055(8) 0.027(9) 0.000(7) -0.024(7) 0.013(10)
C49 0.15(2) 0.071(12) 0.063(15) -0.013(11) 0.058(13) 0.036(15)
C50 0.036(12) 0.063(10) 0.070(12) -0.038(10) 0.025(9) -0.012(10)
C51 0.074(14) 0.055(12) 0.070(13) -0.024(8) 0.014(9) 0.001(9)
C52 0.112(17) 0.014(8) 0.100(16) -0.023(8) 0.040(13) -0.008(9)
C53 0.080(14) 0.047(12) 0.088(17) 0.005(11) -0.021(11) -0.046(10)
C54 0.107(17) 0.074(14) 0.035(12) 0.009(11) 0.016(12) -0.005(11)
N41 0.055(9) 0.071(8) 0.074(10) 0.001(7) 0.037(7) -0.025(7)
N42 0.008(7) 0.092(10) 0.069(9) -0.013(7) 0.016(6) 0.013(7)
N43 0.006(6) 0.123(13) 0.037(7) 0.003(7) -0.008(5) -0.005(7)
N44 0.047(11) 0.044(7) 0.034(7) 0.002(6) 0.010(7) 0.010(8)
N45 0.092(13) 0.049(7) 0.037(9) -0.001(7) 0.020(8) 0.006(8)
S41 0.101(7) 0.058(5) 0.077(5) -0.015(4) 0.024(5) 0.015(4)
S42 0.121(7) 0.044(4) 0.099(5) 0.017(4) -0.005(5) -0.006(4)
Cu41 0.0495(16) 0.064(2) 0.0249(11) -0.0052(15) 0.0103(11) 0.0040(18)
C61 0.26(3) 0.057(10) 0.031(8) 0.001(7) 0.038(14) -0.001(14)
C62 0.19(2) 0.088(13) 0.026(9) 0.007(9) 0.045(13) 0.057(16)
C63 0.082(13) 0.096(19) 0.14(2) -0.076(14) -0.045(11) 0.024(10)
C64 0.079(12) 0.193(18) 0.20(3) -0.15(2) 0.037(18) -0.082(19)
C65 0.037(9) 0.22(2) 0.094(17) 0.058(15) 0.032(11) 0.047(12)
C66 0.085(11) 0.035(13) 0.14(2) 0.012(10) -0.076(12) 0.018(8)
C67 0.076(14) 0.064(12) 0.033(7) 0.020(7) 0.000(10) -0.006(11)
C68 0.043(13) 0.038(10) 0.033(7) 0.003(7) 0.008(9) 0.008(9)
C69 0.16(2) 0.017(10) 0.043(8) -0.019(7) -0.020(13) 0.014(11)
C70 0.087(17) 0.072(13) 0.022(7) -0.028(8) 0.024(10) -0.012(12)
C71 0.076(14) 0.035(10) 0.046(8) -0.007(7) 0.007(10) 0.001(10)
C72 0.055(15) 0.038(10) 0.042(7) 0.016(7) 0.007(11) -0.004(10)
C73 0.069(15) 0.052(10) 0.043(8) 0.014(6) -0.008(8) -0.017(9)
C74 0.068(15) 0.049(9) 0.031(7) 0.017(6) -0.016(8) -0.019(9)
N61 0.060(9) 0.057(8) 0.027(6) 0.002(5) 0.002(8) 0.003(7)
N62 0.071(10) 0.046(8) 0.037(7) -0.007(5) -0.003(8) -0.001(8)
N63 0.055(7) 0.094(12) 0.030(7) -0.021(8) -0.006(6) -0.005(8)
N64 0.049(10) 0.032(6) 0.021(6) 0.010(5) -0.020(7) 0.001(7)
N65 0.056(11) 0.028(6) 0.031(6) 0.000(5) -0.007(8) -0.025(7)
S61 0.097(6) 0.052(5) 0.084(5) -0.012(4) 0.002(5) -0.014(4)
S62 0.082(5) 0.063(5) 0.051(4) 0.010(3) -0.013(4) 0.014(4)
Cu61 0.0525(14) 0.0365(15) 0.0196(9) -0.0066(13) 0.0022(10) 0.0011(16)
O1 0.150(11) 0.217(17) 0.091(10) -0.046(11) -0.020(9) 0.144(13)
O2 0.096(14) 0.067(8) 0.57(4) 0.027(13) 0.03(2) 0.015(9)
O3 0.146(11) 0.27(2) 0.084(10) -0.021(14) 0.032(9) -0.132(15)
O4 0.066(9) 0.40(3) 0.079(8) -0.015(14) 0.009(7) -0.003(19)
Cl1 0.074(4) 0.075(5) 0.086(4) 0.001(4) 0.027(4) -0.002(4)
Cl2 0.057(3) 0.095(4) 0.082(3) 0.029(4) -0.004(2) -0.008(3)
O9 0.067(12) 0.41(4) 0.49(4) -0.04(3) -0.026(17) -0.005(13)
O10 0.105(11) 0.072(11) 0.49(4) 0.099(15) 0.094(17) 0.040(10)
O11 0.26(2) 0.081(10) 0.106(11) 0.060(9) 0.107(12) 0.070(10)
O12 0.60(4) 0.22(3) 0.087(10) 0.070(12) 0.180(16) 0.08(2)
Cl3 0.080(4) 0.070(5) 0.104(4) 0.001(5) 0.051(3) 0.001(5)
O13 0.20(2) 0.093(10) 0.26(2) 0.038(13) 0.125(18) 0.059(12)
O14 0.171(15) 0.241(17) 0.074(9) 0.079(10) -0.082(11) -0.160(15)
O15 0.073(8) 0.112(14) 0.173(14) 0.047(13) 0.044(9) 0.001(9)
O16 0.062(9) 0.28(2) 0.067(7) 0.005(11) 0.000(7) -0.083(13)
Cl4 0.056(3) 0.085(5) 0.064(3) -0.010(5) 0.003(3) -0.012(5)
O17 0.090(8) 0.128(14) 0.034(6) -0.039(8) 0.016(6) 0.014(9)
O18 0.151(15) 0.089(8) 0.043(7) 0.002(7) 0.006(9) 0.015(9)
O19 0.129(12) 0.107(9) 0.090(11) -0.033(9) 0.026(10) -0.024(9)
O20 0.132(12) 0.161(13) 0.023(5) -0.015(7) 0.019(6) 0.082(11)
Cl5 0.084(4) 0.085(5) 0.028(2) 0.006(4) 0.020(3) 0.001(5)
O21 0.179(16) 0.105(13) 0.31(3) -0.056(14) -0.001(17) -0.065(12)
O22 0.23(2) 0.081(11) 0.144(13) -0.045(9) 0.094(13) -0.017(10)
O23 0.111(13) 0.36(3) 0.30(2) -0.04(2) -0.088(17) 0.078(14)
O24 0.62(4) 0.17(2) 0.036(7) -0.022(10) 0.060(12) -0.04(2)
Cl6 0.077(4) 0.050(4) 0.044(2) -0.002(3) -0.021(3) 0.003(4)
O29 0.029(6) 0.32(2) 0.143(12) -0.078(13) -0.025(7) 0.067(12)
O30 0.030(6) 0.156(14) 0.168(13) -0.068(12) 0.033(7) -0.002(10)
O31 0.167(17) 0.153(12) 0.158(15) -0.097(11) 0.004(11) 0.056(12)
O32 0.20(2) 0.225(17) 0.148(15) 0.052(13) -0.024(11) -0.128(18)
Cl8 0.032(3) 0.112(6) 0.072(4) -0.028(4) 0.001(3) 0.002(4)

loop_
_atom_type_symbol
_atom_type_description
_atom_type_scat_dispersion_real
_atom_type_scat_dispersion_imag
_atom_type_scat_source
C C 0.0033 0.0016 'International Tables Vol C Tables 4.2.6.8 and 6.1.1.4'
H H 0 0 'International Tables Vol C Tables 4.2.6.8 and 6.1.1.4'
N N 0.0061 0.0033 'International Tables Vol C Tables 4.2.6.8 and 6.1.1.4'
O O 0.0106 0.006 'International Tables Vol C Tables 4.2.6.8 and 6.1.1.4'
S S 0.1246 0.1234 'International Tables Vol C Tables 4.2.6.8 and 6.1.1.4'
Cl Cl 0.1484 0.1585 'International Tables Vol C Tables 4.2.6.8 and 6.1.1.4'
Cu Cu 0.3201 1.2651 'International Tables Vol C Tables 4.2.6.8 and 6.1.1.4'

loop_
_geom_angle_atom_site_label_1
_geom_angle_atom_site_label_2
_geom_angle_atom_site_label_3
_geom_angle
C2 C1 N1 113(2)
C2 C1 H1A 109
N1 C1 H1A 109
C2 C1 H1B 108.9
N1 C1 H1B 109
H1A C1 H1B 107.8
C1 C2 N2 114(2)
C1 C2 H2A 108.7
N2 C2 H2A 108.6
C1 C2 H2B 108.6
N2 C2 H2B 108.7
H2A C2 H2B 107.6
C4 C3 N2 119(2)
C4 C3 H3A 107.5
N2 C3 H3A 107.5
C4 C3 H3B 107.6
N2 C3 H3B 107.5
H3A C3 H3B 107
C3 C4 N3 117(2)
C3 C4 H4A 108
N3 C4 H4A 108
C3 C4 H4B 108
N3 C4 H4B 108
H4A C4 H4B 107.3
C6 C5 N3 116(2)
C6 C5 H5A 108.1
N3 C5 H5A 108.1
C6 C5 H5B 108.2
N3 C5 H5B 108.2
H5A C5 H5B 107.3
C5 C6 N1 124(2)
C5 C6 H6A 106.3
N1 C6 H6A 106.3
C5 C6 H6B 106.4
N1 C6 H6B 106.3
H6A C6 H6B 106.4
N1 C7 C8 108.0(18)
N1 C7 H7A 110.1
C8 C7 H7A 110.1
N1 C7 H7B 110.1
C8 C7 H7B 110.1
H7A C7 H7B 108.4
N4 C8 C7 117.1(19)
N4 C8 S1 114.3(16)
C7 C8 S1 128.6(17)
C10A C9A S1 110(3)
C10A C9A H9A 125
S1 C9A H9A 125
C9A C10A N4 110(3)
C9A C10A H10A 125.2
N4 C10A H10A 125.1
C10B C9B S1 110(3)
C10B C9B H9B 124.9
S1 C9B H9B 124.9
C9B C10B N4 109(3)
C9B C10B H10B 125.5
N4 C10B H10B 125.4
N2 C11 C12 109.9(17)
N2 C11 H11A 109.7
C12 C11 H11A 109.7
N2 C11 H11B 109.7
C12 C11 H11B 109.7
H11A C11 H11B 108.2
N5 C12 C11 116(2)
N5 C12 S2 120.0(18)
C11 C12 S2 123.7(18)
C14 C13 S2 106.8(16)
C14 C13 H13 126.6
S2 C13 H13 126.6
N5 C14 C13 114.9(19)
N5 C14 H14 122.5
C13 C14 H14 122.5
C7 N1 C1 111(2)
C7 N1 C6 113.1(18)
C1 N1 C6 111.5(19)
C7 N1 Cu1 109.9(14)
C1 N1 Cu1 109.3(14)
C6 N1 Cu1 101.8(14)
C11 N2 C3 110(2)
C11 N2 C2 109.0(18)
C3 N2 C2 113.4(19)
C11 N2 Cu1 108.2(13)
C3 N2 Cu1 109.2(15)
C2 N2 Cu1 106.6(14)
C5 N3 C4 122.8(17)
C5 N3 Cu1 106.1(15)
C4 N3 Cu1 97.5(14)
C8 N4 C10A 111(2)
C8 N4 C10B 111(2)
C10A N4 C10B 9(6)
C8 N4 Cu1 113.7(14)
C10A N4 Cu1 133.7(19)
C10B N4 Cu1 131(2)
C12 N5 C14 109.0(19)
C12 N5 Cu1 118.3(15)
C14 N5 Cu1 132.1(14)
C8 S1 C9B 91.9(15)
C8 S1 C9A 91.7(14)
C9B S1 C9A 11(4)
C13 S2 C12 89.2(11)
N5 Cu1 N2 80.3(7)
N5 Cu1 N4 105.2(6)
N2 Cu1 N4 157.6(8)
N5 Cu1 N1 159.8(8)
N2 Cu1 N1 86.5(6)
N4 Cu1 N1 81.6(8)
N5 Cu1 N3 109.0(8)
N2 Cu1 N3 86.3(8)
N4 Cu1 N3 111.4(8)
N1 Cu1 N3 85.2(8)
C22 C21 N21 110.7(18)
C22 C21 H21A 109.5
N21 C21 H21A 109.5
C22 C21 H21B 109.5
N21 C21 H21B 109.5
H21A C21 H21B 108.1
C21 C22 N22 124.4(18)
C21 C22 H22A 106.2
N22 C22 H22A 106.2
C21 C22 H22B 106.2
N22 C22 H22B 106.2
H22A C22 H22B 106.4
C24 C23 N22 129(2)
C24 C23 H23A 105.2
N22 C23 H23A 105.2
C24 C23 H23B 105.1
N22 C23 H23B 105.2
H23A C23 H23B 105.9
C23 C24 N23 117.2(18)
C23 C24 H24A 108
N23 C24 H24A 108
C23 C24 H24B 108
N23 C24 H24B 108
H24A C24 H24B 107.2
N23 C25 C26 124.2(19)
N23 C25 H25A 106.3
C26 C25 H25A 106.3
N23 C25 H25B 106.3
C26 C25 H25B 106.3
H25A C25 H25B 106.4
N21 C26 C25 108.8(19)
N21 C26 H26A 109.9
C25 C26 H26A 109.9
N21 C26 H26B 109.9
C25 C26 H26B 109.9
H26A C26 H26B 108.3
C28 C27 N21 104.8(18)
C28 C27 H27A 110.8
N21 C27 H27A 110.8
C28 C27 H27B 110.8
N21 C27 H27B 110.8
H27A C27 H27B 108.9
N24 C28 C27 126.2(19)
N24 C28 S21 110.1(14)
C27 C28 S21 123.6(17)
C30 C29 S21 114(2)
C30 C29 H29 122.8
S21 C29 H29 122.8
C29 C30 N24 115(2)
C29 C30 H30 122.6
N24 C30 H30 122.7
N22 C31 C32 109.9(18)
N22 C31 H31A 109.7
C32 C31 H31A 109.7
N22 C31 H31B 109.7
C32 C31 H31B 109.7
H31A C31 H31B 108.2
N25 C32 C31 115.7(19)
N25 C32 S22 112.5(16)
C31 C32 S22 131.5(17)
C34 C33 S22 110.2(15)
C34 C33 H33 124.9
S22 C33 H33 124.9
N25 C34 C33 108.3(18)
N25 C34 H34 125.9
C33 C34 H34 125.8
C26 N21 C27 104.6(19)
C26 N21 C21 113.1(18)
C27 N21 C21 111.1(17)
C26 N21 Cu21 113.3(14)
C27 N21 Cu21 107.4(12)
C21 N21 Cu21 107.2(13)
C23 N22 C31 119.3(19)
C23 N22 C22 112(2)
C31 N22 C22 103.2(18)
C23 N22 Cu21 106.7(16)
C31 N22 Cu21 110.1(11)
C22 N22 Cu21 104.2(13)
C25 N23 C24 116.1(18)
C25 N23 Cu21 96.8(13)
C24 N23 Cu21 99.0(12)
C28 N24 C30 112.1(18)
C28 N24 Cu21 108.2(13)
C30 N24 Cu21 139.0(16)
C32 N25 C34 115.0(19)
C32 N25 Cu21 114.1(14)
C34 N25 Cu21 130.9(15)
C29 S21 C28 88.6(11)
C32 S22 C33 94.0(11)
N25 Cu21 N24 102.7(7)
N25 Cu21 N22 82.2(7)
N24 Cu21 N22 164.6(8)
N25 Cu21 N21 151.5(7)
N24 Cu21 N21 83.0(7)
N22 Cu21 N21 86.0(7)
N25 Cu21 N23 118.4(7)
N24 Cu21 N23 102.8(7)
N22 Cu21 N23 87.2(7)
N21 Cu21 N23 86.6(7)
N41 C41 C42 105.3(17)
N41 C41 H41A 110.7
C42 C41 H41A 110.7
N41 C41 H41B 110.7
C42 C41 H41B 110.7
H41A C41 H41B 108.8
N42 C42 C41 116.1(16)
N42 C42 H42A 108.3
C41 C42 H42A 108.3
N42 C42 H42B 108.3
C41 C42 H42B 108.2
H42A C42 H42B 107.4
C44 C43 N42 122.7(19)
C44 C43 H43A 106.6
N42 C43 H43A 106.6
C44 C43 H43B 106.6
N42 C43 H43B 106.6
H43A C43 H43B 106.6
C43 C44 N43 117(2)
C43 C44 H44A 107.9
N43 C44 H44A 108
C43 C44 H44B 107.9
N43 C44 H44B 107.9
H44A C44 H44B 107.2
N43 C45 C46 113.3(18)
N43 C45 H45A 108.9
C46 C45 H45A 108.9
N43 C45 H45B 108.9
C46 C45 H45B 108.9
H45A C45 H45B 107.7
N41 C46 C45 106.1(17)
N41 C46 H46A 110.5
C45 C46 H46A 110.5
N41 C46 H46B 110.5
C45 C46 H46B 110.5
H46A C46 H46B 108.7
C48 C47 N41 107.2(18)
C48 C47 H47A 110.3
N41 C47 H47A 110.3
C48 C47 H47B 110.3
N41 C47 H47B 110.3
H47A C47 H47B 108.5
N44 C48 C47 125(2)
N44 C48 S41 116.4(16)
C47 C48 S41 118.6(17)
C50 C49 S41 111.0(18)
C50 C49 H49 124.5
S41 C49 H49 124.5
C49 C50 N44 120(2)
C49 C50 H50 119.9
N44 C50 H50 119.8
N42 C51 C52 109.7(19)
N42 C51 H51A 109.7
C52 C51 H51A 109.7
N42 C51 H51B 109.7
C52 C51 H51B 109.7
H51A C51 H51B 108.2
N45 C52 C51 113.5(19)
N45 C52 S42 117.4(18)
C51 C52 S42 129.0(18)
C54 C53 S42 111.0(19)
C54 C53 H53 124.5
S42 C53 H53 124.5
N45 C54 C53 108(2)
N45 C54 H54 125.9
C53 C54 H54 125.9
C41 N41 C47 122.6(18)
C41 N41 C46 112.0(15)
C47 N41 C46 100.2(18)
C41 N41 Cu41 111.2(15)
C47 N41 Cu41 107.0(12)
C46 N41 Cu41 101.4(13)
C42 N42 C51 110.7(16)
C42 N42 C43 114.9(17)
C51 N42 C43 119.4(18)
C42 N42 Cu41 99.2(13)
C51 N42 Cu41 104.7(13)
C43 N42 Cu41 105.1(11)
C45 N43 C44 107.3(18)
C45 N43 Cu41 114.4(16)
C44 N43 Cu41 108.0(12)
C48 N44 C50 106.5(18)
C48 N44 Cu41 111.6(14)
C50 N44 Cu41 141.0(15)
C52 N45 C54 112.1(19)
C52 N45 Cu41 117.3(16)
C54 N45 Cu41 130.5(16)
C49 S41 C48 85.8(11)
C52 S42 C53 91.2(13)
N44 Cu41 N45 103.0(7)
N44 Cu41 N41 85.1(7)
N45 Cu41 N41 164.6(8)
N44 Cu41 N42 150.6(7)
N45 Cu41 N42 80.9(8)
N41 Cu41 N42 85.6(8)
N44 Cu41 N43 124.0(7)
N45 Cu41 N43 103.1(8)
N41 Cu41 N43 82.4(7)
N42 Cu41 N43 82.2(6)
C62 C61 N61 115(2)
C62 C61 H61A 108.5
N61 C61 H61A 108.5
C62 C61 H61B 108.5
N61 C61 H61B 108.5
H61A C61 H61B 107.5
C61 C62 N62 119(2)
C61 C62 H62A 107.7
N62 C62 H62A 107.7
C61 C62 H62B 107.7
N62 C62 H62B 107.7
H62A C62 H62B 107.1
C64 C63 N62 116(2)
C64 C63 H63A 108.2
N62 C63 H63A 108.2
C64 C63 H63B 108.2
N62 C63 H63B 108.2
H63A C63 H63B 107.4
C63 C64 N63 123(2)
C63 C64 H64A 106.7
N63 C64 H64A 106.7
C63 C64 H64B 106.7
N63 C64 H64B 106.7
H64A C64 H64B 106.6
N63 C65 C66 117(2)
N63 C65 H65A 108
C66 C65 H65A 108
N63 C65 H65B 108
C66 C65 H65B 108
H65A C65 H65B 107.2
C65 C66 N61 119.4(19)
C65 C66 H66A 107.4
N61 C66 H66A 107.5
C65 C66 H66B 107.5
N61 C66 H66B 107.5
H66A C66 H66B 107
C68 C67 N61 106.4(16)
C68 C67 H67A 110.5
N61 C67 H67A 110.5
C68 C67 H67B 110.4
N61 C67 H67B 110.4
H67A C67 H67B 108.7
N64 C68 C67 125.3(18)
N64 C68 S61 108.6(13)
C67 C68 S61 126.1(16)
C70 C69 S61 112.1(17)
C70 C69 H69 124
S61 C69 H69 124
C69 C70 N64 116(2)
C69 C70 H70 122.1
N64 C70 H70 122.1
C72 C71 N62 110.2(18)
C72 C71 H71A 109.6
N62 C71 H71A 109.6
C72 C71 H71B 109.6
N62 C71 H71B 109.6
H71A C71 H71B 108.1
N65 C72 C71 123.8(19)
N65 C72 S62 114.5(16)
C71 C72 S62 121.6(17)
C74 C73 S62 110.9(18)
C74 C73 H73 124.5
S62 C73 H73 124.6
C73 C74 N65 117(2)
C73 C74 H74 121.4
N65 C74 H74 121.4
C61 N61 C66 106.5(19)
C61 N61 C67 118.0(19)
C66 N61 C67 113.4(18)
C61 N61 Cu61 107.6(14)
C66 N61 Cu61 101.9(14)
C67 N61 Cu61 108.1(12)
C63 N62 C71 111.1(19)
C63 N62 C62 109(2)
C71 N62 C62 115.1(19)
C63 N62 Cu61 112.3(15)
C71 N62 Cu61 106.7(13)
C62 N62 Cu61 102.2(13)
C65 N63 C64 101.0(18)
C65 N63 Cu61 108.7(15)
C64 N63 Cu61 99.5(15)
C70 N64 C68 112.2(17)
C70 N64 Cu61 140.0(14)
C68 N64 Cu61 106.3(11)
C72 N65 C74 110.1(19)
C72 N65 Cu61 110.1(13)
C74 N65 Cu61 139.6(16)
C68 S61 C69 91.2(10)
C73 S62 C72 87.1(11)
N65 Cu61 N64 99.3(5)
N65 Cu61 N62 85.2(7)
N64 Cu61 N62 161.9(8)
N65 Cu61 N61 159.3(8)
N64 Cu61 N61 85.0(7)
N62 Cu61 N61 84.9(6)
N65 Cu61 N63 112.8(8)
N64 Cu61 N63 109.1(7)
N62 Cu61 N63 84.7(8)
N61 Cu61 N63 84.3(8)
O2 Cl1 O4 116.2(14)
O2 Cl1 O1 111.2(12)
O4 Cl1 O1 112.2(10)
O2 Cl1 O3 103.3(13)
O4 Cl1 O3 107.9(10)
O1 Cl1 O3 105.1(11)
O5A Cl2 O6A 108.7(15)
O5A Cl2 O8A 111.2(17)
O6A Cl2 O8A 107.4(15)
O5A Cl2 O7A 110.3(17)
O6A Cl2 O7A 110.8(15)
O8A Cl2 O7A 108.4(15)
O12 Cl3 O10 113.8(14)
O12 Cl3 O9 102.7(15)
O10 Cl3 O9 107.3(14)
O12 Cl3 O11 114.0(13)
O10 Cl3 O11 111.2(10)
O9 Cl3 O11 107.0(14)
O13 Cl4 O14 111.2(12)
O13 Cl4 O16 113.7(12)
O14 Cl4 O16 105.3(9)
O13 Cl4 O15 108.4(11)
O14 Cl4 O15 114.0(12)
O16 Cl4 O15 104.2(9)
O20 Cl5 O19 115.0(10)
O20 Cl5 O17 115.5(8)
O19 Cl5 O17 104.8(9)
O20 Cl5 O18 106.6(9)
O19 Cl5 O18 108.8(8)
O17 Cl5 O18 105.6(10)
O24 Cl6 O23 111.3(15)
O24 Cl6 O21 103.4(12)
O23 Cl6 O21 107.7(13)
O24 Cl6 O22 114.2(12)
O23 Cl6 O22 106.2(12)
O21 Cl6 O22 114.0(11)
O26A Cl7A O28A 117.9(12)
O26A Cl7A O27A 115.0(12)
O28A Cl7A O27A 118.8(12)
O26A Cl7A O25A 102.3(12)
O28A Cl7A O25A 97.5(10)
O27A Cl7A O25A 99.3(11)
O25B Cl7B O28B 110(2)
O25B Cl7B O27B 111(2)
O28B Cl7B O27B 106(2)
O25B Cl7B O26B 108(2)
O28B Cl7B O26B 113(2)
O27B Cl7B O26B 109(2)
O29 Cl8 O30 119.7(9)
O29 Cl8 O31 108.0(11)
O30 Cl8 O31 110.4(11)
O29 Cl8 O32 109.8(11)
O30 Cl8 O32 108.4(12)
O31 Cl8 O32 98.5(11)

loop_
_geom_bond_atom_site_label_1
_geom_bond_atom_site_label_2
_geom_bond_distance
C1 C2 1.46(3)
C1 N1 1.51(3)
C1 H1A 0.99
C1 H1B 0.99
C2 N2 1.52(3)
C2 H2A 0.99
C2 H2B 0.99
C3 C4 1.29(3)
C3 N2 1.52(3)
C3 H3A 0.99
C3 H3B 0.99
C4 N3 1.63(3)
C4 H4A 0.99
C4 H4B 0.99
C5 C6 1.32(3)
C5 N3 1.46(3)
C5 H5A 0.99
C5 H5B 0.99
C6 N1 1.58(3)
C6 H6A 0.99
C6 H6B 0.99
C7 N1 1.47(3)
C7 C8 1.55(3)
C7 H7A 0.99
C7 H7B 0.99
C8 N4 1.33(2)
C8 S1 1.62(2)
C9A C10A 1.38(4)
C9A S1 1.67(3)
C9A H9A 0.95
C10A N4 1.39(3)
C10A H10A 0.95
C9B C10B 1.39(4)
C9B S1 1.67(3)
C9B H9B 0.95
C10B N4 1.39(3)
C10B H10B 0.95
C11 N2 1.43(3)
C11 C12 1.46(3)
C11 H11A 0.99
C11 H11B 0.99
C12 N5 1.22(2)
C12 S2 1.72(2)
C13 C14 1.45(3)
C13 S2 1.70(2)
C13 H13 0.95
C14 N5 1.39(2)
C14 H14 0.95
N1 Cu1 2.038(18)
N2 Cu1 1.985(17)
N3 Cu1 2.196(14)
N4 Cu1 2.008(17)
N5 Cu1 1.917(17)
C21 C22 1.35(3)
C21 N21 1.55(2)
C21 H21A 0.99
C21 H21B 0.99
C22 N22 1.47(3)
C22 H22A 0.99
C22 H22B 0.99
C23 C24 1.28(3)
C23 N22 1.38(3)
C23 H23A 0.99
C23 H23B 0.99
C24 N23 1.60(3)
C24 H24A 0.99
C24 H24B 0.99
C25 N23 1.44(3)
C25 C26 1.55(3)
C25 H25A 0.99
C25 H25B 0.99
C26 N21 1.44(2)
C26 H26A 0.99
C26 H26B 0.99
C27 C28 1.37(3)
C27 N21 1.54(2)
C27 H27A 0.99
C27 H27B 0.99
C28 N24 1.33(2)
C28 S21 1.79(2)
C29 C30 1.26(3)
C29 S21 1.71(3)
C29 H29 0.95
C30 N24 1.41(2)
C30 H30 0.95
C31 N22 1.44(2)
C31 C32 1.48(3)
C31 H31A 0.99
C31 H31B 0.99
C32 N25 1.34(2)
C32 S22 1.66(2)
C33 C34 1.48(3)
C33 S22 1.68(2)
C33 H33 0.95
C34 N25 1.40(2)
C34 H34 0.95
N21 Cu21 2.019(16)
N22 Cu21 2.003(17)
N23 Cu21 2.198(17)
N24 Cu21 1.987(18)
N25 Cu21 1.975(17)
C41 N41 1.46(2)
C41 C42 1.56(3)
C41 H41A 0.99
C41 H41B 0.99
C42 N42 1.43(3)
C42 H42A 0.99
C42 H42B 0.99
C43 C44 1.25(3)
C43 N42 1.54(2)
C43 H43A 0.99
C43 H43B 0.99
C44 N43 1.46(3)
C44 H44A 0.99
C44 H44B 0.99
C45 N43 1.28(3)
C45 C46 1.62(3)
C45 H45A 0.99
C45 H45B 0.99
C46 N41 1.61(3)
C46 H46A 0.99
C46 H46B 0.99
C47 C48 1.49(3)
C47 N41 1.53(3)
C47 H47A 0.99
C47 H47B 0.99
C48 N44 1.25(2)
C48 S41 1.72(2)
C49 C50 1.20(3)
C49 S41 1.71(3)
C49 H49 0.95
C50 N44 1.37(2)
C50 H50 0.95
C51 N42 1.46(3)
C51 C52 1.59(3)
C51 H51A 0.99
C51 H51B 0.99
C52 N45 1.29(3)
C52 S42 1.59(2)
C53 C54 1.45(3)
C53 S42 1.62(3)
C53 H53 0.95
C54 N45 1.35(3)
C54 H54 0.95
N41 Cu41 2.062(17)
N42 Cu41 2.105(15)
N43 Cu41 2.131(13)
N44 Cu41 1.975(16)
N45 Cu41 1.986(19)
C61 C62 1.36(3)
C61 N61 1.43(2)
C61 H61A 0.99
C61 H61B 0.99
C62 N62 1.49(3)
C62 H62A 0.99
C62 H62B 0.99
C63 C64 1.33(3)
C63 N62 1.38(3)
C63 H63A 0.99
C63 H63B 0.99
C64 N63 1.54(3)
C64 H64A 0.99
C64 H64B 0.99
C65 N63 1.34(3)
C65 C66 1.42(3)
C65 H65A 0.99
C65 H65B 0.99
C66 N61 1.47(3)
C66 H66A 0.99
C66 H66B 0.99
C67 C68 1.52(2)
C67 N61 1.52(3)
C67 H67A 0.99
C67 H67B 0.99
C68 N64 1.40(2)
C68 S61 1.70(2)
C69 C70 1.25(3)
C69 S61 1.73(2)
C69 H69 0.95
C70 N64 1.37(2)
C70 H70 0.95
C71 C72 1.43(3)
C71 N62 1.48(3)
C71 H71A 0.99
C71 H71B 0.99
C72 N65 1.30(2)
C72 S62 1.78(2)
C73 C74 1.32(3)
C73 S62 1.73(2)
C73 H73 0.95
C74 N65 1.37(2)
C74 H74 0.95
N61 Cu61 2.096(17)
N62 Cu61 2.031(17)
N63 Cu61 2.129(15)
N64 Cu61 2.030(15)
N65 Cu61 1.942(16)
O1 Cl1 1.379(11)
O2 Cl1 1.341(12)
O3 Cl1 1.383(11)
O4 Cl1 1.368(12)
O5A Cl2 1.373(15)
O6A Cl2 1.375(14)
O7A Cl2 1.436(15)
O8A Cl2 1.408(15)
O9 Cl3 1.367(13)
O10 Cl3 1.336(12)
O11 Cl3 1.369(10)
O12 Cl3 1.292(12)
O13 Cl4 1.361(12)
O14 Cl4 1.382(11)
O15 Cl4 1.411(11)
O16 Cl4 1.394(10)
O17 Cl5 1.431(10)
O18 Cl5 1.437(10)
O19 Cl5 1.431(11)
O20 Cl5 1.399(9)
O21 Cl6 1.352(12)
O22 Cl6 1.357(11)
O23 Cl6 1.345(12)
O24 Cl6 1.304(11)
O25A Cl7A 1.480(12)
O26A Cl7A 1.345(13)
O27A Cl7A 1.372(13)
O28A Cl7A 1.361(11)
O25B Cl7B 1.394(17)
O26B Cl7B 1.406(17)
O27B Cl7B 1.405(17)
O28B Cl7B 1.403(17)
O29 Cl8 1.354(10)
O30 Cl8 1.365(10)
O31 Cl8 1.398(12)
O32 Cl8 1.419(12)
